data_7246615
loop_
_publ_author_name
'Zhang, Jinhao'
'Jin, Zhiyuan'
'Xia, Yunlong'
'Li, Ying'
'Hao, Wenjia'
'Guo, Zhicheng'
'Wang, Ying'
'Peng, Rufang'
'Jin, Bo'

_publ_section_title
;
 A \p-stacking highly stable insensitive energetic inner salt and its
 insensitive energetic salts
;
_journal_issue 21
_journal_name_full CrystEngComm
_journal_page_first 3181
_journal_page_last 3188
_journal_paper_doi 10.1039/D3CE00209H
_journal_volume 25
_journal_year 2023
_chemical_formula_sum 'C3 H5 N7 O2'
_chemical_formula_weight 171.14
_space_group_crystal_system orthorhombic
_space_group_IT_number 33
_space_group_name_Hall 'P 2c -2n'
_space_group_name_H-M_alt 'P n a 21'
_atom_sites_solution_hydrogens mixed
_audit_creation_method SHELXL-2014/7
_audit_update_record
;
2022-05-10 deposited with the CCDC.	2023-04-12 downloaded from the CCDC.
;
_cell_angle_alpha 90
_cell_angle_beta 90
_cell_angle_gamma 90
_cell_formula_units_Z 4
_cell_length_a 8.2815(3)
_cell_length_b 16.56970(10)
_cell_length_c 4.7742(3)
_cell_measurement_reflns_used 302
_cell_measurement_temperature 296(2)
_cell_measurement_theta_max 20.27
_cell_measurement_theta_min 3.48
_cell_volume 655.13(5)
_computing_structure_refinement 'SHELXL-2014/7 (Sheldrick, 2014)'
_diffrn_ambient_temperature 296(2)
_diffrn_measured_fraction_theta_full 0.995
_diffrn_measured_fraction_theta_max 0.995
_diffrn_measurement_device_type ccd
_diffrn_radiation_type MoK\a
_diffrn_radiation_wavelength 0.71073
_diffrn_reflns_av_R_equivalents 0.0941
_diffrn_reflns_av_unetI/netI 0.1086
_diffrn_reflns_Laue_measured_fraction_full 0.995
_diffrn_reflns_Laue_measured_fraction_max 0.995
_diffrn_reflns_limit_h_max 9
_diffrn_reflns_limit_h_min -9
_diffrn_reflns_limit_k_max 19
_diffrn_reflns_limit_k_min -17
_diffrn_reflns_limit_l_max 5
_diffrn_reflns_limit_l_min -5
_diffrn_reflns_number 2739
_diffrn_reflns_point_group_measured_fraction_full 0.871
_diffrn_reflns_point_group_measured_fraction_max 0.871
_diffrn_reflns_theta_full 25.005
_diffrn_reflns_theta_max 25.005
_diffrn_reflns_theta_min 2.458
_exptl_absorpt_coefficient_mu 0.146
_exptl_absorpt_correction_type multi-scan
_exptl_absorpt_process_details sadabs
_exptl_crystal_colour colorless
_exptl_crystal_density_diffrn 1.735
_exptl_crystal_description Block
_exptl_crystal_F_000 352
_exptl_crystal_size_max 0.200
_exptl_crystal_size_mid 0.200
_exptl_crystal_size_min 0.200
_exptl_transmission_factor_max 0.864
_exptl_transmission_factor_min 0.864
_refine_diff_density_max 0.324
_refine_diff_density_min -0.403
_refine_diff_density_rms 0.078
_refine_ls_abs_structure_details
;
 Flack x determined using 183 quotients [(I+)-(I-)]/[(I+)+(I-)]
 (Parsons, Flack and Wagner, Acta Cryst. B69 (2013) 249-259).
;
_refine_ls_abs_structure_Flack 0.2(10)
_refine_ls_extinction_method none
_refine_ls_goodness_of_fit_ref 1.052
_refine_ls_hydrogen_treatment constr
_refine_ls_matrix_type full
_refine_ls_number_parameters 109
_refine_ls_number_reflns 1009
_refine_ls_number_restraints 1
_refine_ls_restrained_S_all 1.051
_refine_ls_R_factor_all 0.1267
_refine_ls_R_factor_gt 0.0624
_refine_ls_shift/su_max 0.000
_refine_ls_shift/su_mean 0.000
_refine_ls_structure_factor_coef Fsqd
_refine_ls_weighting_details 'w=1/[\s^2^(Fo^2^)+(0.0611P)^2^+0.1297P] where P=(Fo^2^+2Fc^2^)/3'
_refine_ls_weighting_scheme calc
_refine_ls_wR_factor_gt 0.1222
_refine_ls_wR_factor_ref 0.1519
_reflns_Friedel_coverage 0.550
_reflns_Friedel_fraction_full 0.710
_reflns_Friedel_fraction_max 0.710
_reflns_number_gt 622
_reflns_number_total 1009
_reflns_threshold_expression 'I > 2\s(I)'
_cod_data_source_file d3ce00209h2.cif
_cod_data_source_block 1_a
_cod_depositor_comments 'Adding full bibliography for 7246615--7246618.cif.'
_cod_database_code 7246615
_shelx_shelxl_version_number 2014/7
_shelx_space_group_comment
;
The symmetry employed for this shelxl refinement is uniquely defined
by the following loop, which should always be used as a source of
symmetry information in preference to the above space-group names.
They are only intended as comments.
;
_shelx_estimated_absorpt_t_min 0.971
_shelx_estimated_absorpt_t_max 0.971

loop_
_space_group_symop_operation_xyz
'x, y, z'
'-x, -y, z+1/2'
'x+1/2, -y+1/2, z'
'-x+1/2, y+1/2, z+1/2'

loop_
_atom_site_label
_atom_site_type_symbol
_atom_site_fract_x
_atom_site_fract_y
_atom_site_fract_z
_atom_site_U_iso_or_equiv
_atom_site_adp_type
_atom_site_occupancy
_atom_site_site_symmetry_order
_atom_site_calc_flag
_atom_site_refinement_flags_posn
_atom_site_refinement_flags_adp
_atom_site_refinement_flags_occupancy
_atom_site_disorder_assembly
_atom_site_disorder_group
C1 C 0.3427(9) 0.7697(5) 0.456(2) 0.025(2) Uani 1 1 d . . . . .
C2 C 0.3045(10) 0.6872(5) 0.3801(19) 0.027(2) Uani 1 1 d . . . . .
C3 C 0.2029(10) 0.5870(5) 0.159(2) 0.028(2) Uani 1 1 d . . . . .
H3 H 0.1455 0.5550 0.0340 0.034 Uiso 1 1 calc R U . . .
N1 N 0.4427(8) 0.7920(4) 0.6621(15) 0.0252(17) Uani 1 1 d . . . . .
N2 N 0.4495(9) 0.8732(4) 0.6679(18) 0.0347(18) Uani 1 1 d . . . . .
N3 N 0.3540(9) 0.8981(4) 0.4664(17) 0.039(2) Uani 1 1 d . . . . .
N4 N 0.2865(8) 0.8352(4) 0.3362(16) 0.0328(19) Uani 1 1 d . . . . .
N5 N 0.3653(8) 0.6229(4) 0.5046(15) 0.0302(18) Uani 1 1 d . . . . .
N6 N 0.2036(8) 0.6671(4) 0.1669(15) 0.0304(19) Uani 1 1 d . . . . .
H6 H 0.1511 0.6995 0.0594 0.036 Uiso 1 1 calc R U . . .
N7 N 0.2982(8) 0.5608(4) 0.3609(17) 0.0272(17) Uani 1 1 d . . . . .
H7 H 0.3156 0.5107 0.3969 0.033 Uiso 1 1 calc R U . . .
O1 O 0.5268(7) 0.7471(3) 0.8369(15) 0.0398(16) Uani 1 1 d . . . . .
O2 O 0.4154(7) 0.4199(3) 0.4615(13) 0.0353(17) Uani 1 1 d . . . . .
H2A H 0.3690 0.3845 0.5624 0.053 Uiso 1 1 d R U . . .
H2B H 0.5134 0.4189 0.5142 0.053 Uiso 1 1 d R U . . .

loop_
_atom_site_aniso_label
_atom_site_aniso_U_11
_atom_site_aniso_U_22
_atom_site_aniso_U_33
_atom_site_aniso_U_23
_atom_site_aniso_U_13
_atom_site_aniso_U_12
C1 0.018(4) 0.020(5) 0.037(6) -0.011(5) 0.003(5) -0.003(3)
C2 0.026(5) 0.034(6) 0.022(5) -0.005(5) 0.002(4) 0.000(4)
C3 0.034(6) 0.020(5) 0.030(5) 0.006(5) -0.006(5) -0.006(4)
N1 0.029(4) 0.019(4) 0.027(4) -0.004(4) 0.001(4) -0.002(3)
N2 0.043(5) 0.022(4) 0.039(4) -0.003(5) 0.002(5) -0.002(4)
N3 0.056(5) 0.023(4) 0.037(5) -0.005(4) -0.007(5) 0.002(4)
N4 0.037(4) 0.026(4) 0.036(5) -0.003(5) -0.001(4) 0.002(4)
N5 0.036(4) 0.023(4) 0.031(4) 0.006(4) -0.008(4) -0.002(4)
N6 0.041(5) 0.025(4) 0.025(4) 0.001(4) -0.007(5) 0.001(4)
N7 0.037(4) 0.018(4) 0.027(4) 0.002(4) -0.004(4) 0.001(3)
O1 0.047(4) 0.030(3) 0.042(4) -0.003(4) -0.017(4) 0.003(3)
O2 0.033(3) 0.030(3) 0.043(4) 0.008(3) 0.000(3) 0.003(3)

loop_
_atom_type_symbol
_atom_type_description
_atom_type_scat_dispersion_real
_atom_type_scat_dispersion_imag
_atom_type_scat_source
C C 0.0033 0.0016 'International Tables Vol C Tables 4.2.6.8 and 6.1.1.4'
H H 0.0000 0.0000 'International Tables Vol C Tables 4.2.6.8 and 6.1.1.4'
N N 0.0061 0.0033 'International Tables Vol C Tables 4.2.6.8 and 6.1.1.4'
O O 0.0106 0.0060 'International Tables Vol C Tables 4.2.6.8 and 6.1.1.4'

loop_
_geom_angle_atom_site_label_1
_geom_angle_atom_site_label_2
_geom_angle_atom_site_label_3
_geom_angle
_geom_angle_site_symmetry_1
_geom_angle_site_symmetry_3
_geom_angle_publ_flag
N4 C1 N1 108.2(7) . . ?
N4 C1 C2 126.3(8) . . ?
N1 C1 C2 125.5(8) . . ?
N5 C2 N6 112.0(7) . . ?
N5 C2 C1 124.4(8) . . ?
N6 C2 C1 123.6(7) . . ?
N7 C3 N6 107.8(8) . . ?
N7 C3 H3 126.1 . . ?
N6 C3 H3 126.1 . . ?
O1 N1 C1 129.6(7) . . ?
O1 N1 N2 121.9(7) . . ?
C1 N1 N2 108.5(7) . . ?
N3 N2 N1 105.9(7) . . ?
N2 N3 N4 110.4(7) . . ?
C1 N4 N3 107.1(7) . . ?
C2 N5 N7 103.2(6) . . ?
C3 N6 C2 105.5(7) . . ?
C3 N6 H6 127.2 . . ?
C2 N6 H6 127.2 . . ?
C3 N7 N5 111.5(7) . . ?
C3 N7 H7 124.3 . . ?
N5 N7 H7 124.3 . . ?
H2A O2 H2B 104.5 . . ?

loop_
_geom_bond_atom_site_label_1
_geom_bond_atom_site_label_2
_geom_bond_distance
_geom_bond_site_symmetry_2
_geom_bond_publ_flag
C1 N4 1.313(10) . ?
C1 N1 1.337(11) . ?
C1 C2 1.450(11) . ?
C2 N5 1.319(9) . ?
C2 N6 1.359(11) . ?
C3 N7 1.318(11) . ?
C3 N6 1.329(9) . ?
C3 H3 0.9300 . ?
N1 O1 1.317(8) . ?
N1 N2 1.347(9) . ?
N2 N3 1.312(10) . ?
N3 N4 1.335(9) . ?
N5 N7 1.356(9) . ?
N6 H6 0.8600 . ?
N7 H7 0.8600 . ?
O2 H2A 0.8501 . ?
O2 H2B 0.8500 . ?

loop_
_geom_torsion_atom_site_label_1
_geom_torsion_atom_site_label_2
_geom_torsion_atom_site_label_3
_geom_torsion_atom_site_label_4
_geom_torsion
_geom_torsion_site_symmetry_1
_geom_torsion_site_symmetry_2
_geom_torsion_site_symmetry_3
_geom_torsion_site_symmetry_4
_geom_torsion_publ_flag
N4 C1 C2 N5 179.1(9) . . . . ?
N1 C1 C2 N5 -0.4(12) . . . . ?
N4 C1 C2 N6 0.4(12) . . . . ?
N1 C1 C2 N6 -179.1(9) . . . . ?
N4 C1 N1 O1 -179.7(7) . . . . ?
C2 C1 N1 O1 0.0(13) . . . . ?
N4 C1 N1 N2 -0.4(9) . . . . ?
C2 C1 N1 N2 179.2(7) . . . . ?
O1 N1 N2 N3 179.2(6) . . . . ?
C1 N1 N2 N3 0.0(9) . . . . ?
N1 N2 N3 N4 0.5(9) . . . . ?
N1 C1 N4 N3 0.7(9) . . . . ?
C2 C1 N4 N3 -178.9(7) . . . . ?
N2 N3 N4 C1 -0.8(10) . . . . ?
N6 C2 N5 N7 -0.1(9) . . . . ?
C1 C2 N5 N7 -178.9(7) . . . . ?
N7 C3 N6 C2 0.5(9) . . . . ?
N5 C2 N6 C3 -0.3(9) . . . . ?
C1 C2 N6 C3 178.6(7) . . . . ?
N6 C3 N7 N5 -0.6(9) . . . . ?
C2 N5 N7 C3 0.4(9) . . . . ?
